data_4343881
loop_
_publ_author_name
'Mugavero, S.J.'
'Smith, M.D.'
'zur Loye, H.C.'

_publ_section_title
;
 La9 Rb Ir4 O24: A rubidium containing oxide with a new structure type
;
_journal_name_full 'Inorganic Chemistry'
_journal_page_first 946
_journal_page_last 948
_journal_volume 45
_journal_year 2006
_chemical_formula_sum 'Ir4 La9 O24 Rb'
_chemical_name_systematic 'La9 Rb Ir4 O24'
_space_group_IT_number 87
_symmetry_space_group_name_Hall '-I 4'
_symmetry_space_group_name_H-M 'I 4/m'
_cell_angle_alpha 90
_cell_angle_beta 90
_cell_angle_gamma 90
_cell_formula_units_Z 2
_cell_length_a 7.7422
_cell_length_b 7.7422
_cell_length_c 17.7979
_cell_volume 1066.836
_citation_journal_id_ASTM INOCAJ
_cod_data_source_file Mugavero_INOCAJ_2006_680.cif
_cod_data_source_block Ir4La9O24Rb1
_cod_original_formula_sum 'Ir4 La9 O24 Rb1'
_cod_database_code 4343881

loop_
_symmetry_equiv_pos_as_xyz
x,y,z
-y,x,z
-x,-y,z
y,-x,z
-x,-y,-z
y,-x,-z
x,y,-z
-y,x,-z
x+1/2,y+1/2,z+1/2
-y+1/2,x+1/2,z+1/2
-x+1/2,-y+1/2,z+1/2
y+1/2,-x+1/2,z+1/2
-x+1/2,-y+1/2,-z+1/2
y+1/2,-x+1/2,-z+1/2
x+1/2,y+1/2,-z+1/2
-y+1/2,x+1/2,-z+1/2

loop_
_atom_site_label
_atom_site_type_symbol
_atom_site_fract_x
_atom_site_fract_y
_atom_site_fract_z
_atom_site_occupancy
_atom_site_U_iso_or_equiv
Ir1 Ir+5 0.5 0 0 1 0.0
O2 O-2 0.599 0.1343 0.0873 1 0.0
Ir2 Ir+5 0 0 0.24057 1 0.0
O5 O-2 0 0 0.3494 1 0.0
O1 O-2 0.2887 0.1347 0 1 0.0
O3 O-2 0 0 0.1288 1 0.0
La2 La+3 0 0 0 1 0.0
O4 O-2 0.0598 0.2453 0.2347 1 0.0
La1 La+3 0.31413 0.18159 0.14486 1 0.0
Rb1 Rb+1 0 0 0.5 1 0.0
